data_4314714
loop_
_publ_author_name
'Sunhong Park'
'So Young Lee'
'Shim Sung Lee'

_publ_contact_author_address
;
Department of Chemistry and Research Institute of Natural Science, 
Gyeongsang National University, Jinju 660-701, South Korea
;
_publ_contact_author_email sslee@gnu.ac.kr
_publ_contact_author_fax +82-55-753-7614
_publ_contact_author_name 'Shim Sung Lee'
_publ_contact_author_phone +82-55-751-6021
_publ_section_title
;
 Discrete Mercury(II) Complexes, One-Dimensional and
 Palladium(II)-Mediated Two-Dimensional Silver(I) Coordination Polymers of
 NS2-Macrocycle: Synthesis and Structural Characterization
;
_journal_name_full 'Inorganic Chemistry'
_journal_page_first 1238
_journal_page_last 1244
_journal_paper_doi 10.1021/ic9021678
_journal_volume 49
_journal_year 2010
_chemical_formula_sum 'C12 H17 Cl Hg0.5 N O4 S2'
_chemical_formula_weight 439.13
_chemical_name_systematic
; 
 ? 
;
_space_group_IT_number 14
_symmetry_cell_setting monoclinic
_symmetry_space_group_name_Hall '-P 2ybc'
_symmetry_space_group_name_H-M 'P 1 21/c 1'
_atom_sites_solution_hydrogens geom
_atom_sites_solution_primary direct
_atom_sites_solution_secondary difmap
_audit_creation_method SHELXTL
_cell_angle_alpha 90.00
_cell_angle_beta 94.290(2)
_cell_angle_gamma 90.00
_cell_formula_units_Z 4
_cell_length_a 10.0970(10)
_cell_length_b 11.3304(11)
_cell_length_c 13.6241(13)
_cell_measurement_reflns_used 3405
_cell_measurement_temperature 173(2)
_cell_measurement_theta_max 27.97
_cell_measurement_theta_min 2.34
_cell_volume 1554.3(3)
_computing_cell_refinement 'Bruker SMART'
_computing_data_collection 'Bruker SMART'
_computing_data_reduction 'Bruker SAINT'
_computing_molecular_graphics 'Bruker SHELXTL'
_computing_publication_material 'Bruker SHELXTL'
_computing_structure_refinement 'Bruker SHELXTL'
_computing_structure_solution 'Bruker SHELXTL'
_diffrn_ambient_temperature 173(2)
_diffrn_measured_fraction_theta_full 0.996
_diffrn_measured_fraction_theta_max 0.996
_diffrn_measurement_device_type 'CCD area detector'
_diffrn_measurement_method 'phi and omega scans'
_diffrn_radiation_monochromator graphite
_diffrn_radiation_source 'fine-focus sealed tube'
_diffrn_radiation_type MoK\a
_diffrn_radiation_wavelength 0.71073
_diffrn_reflns_av_R_equivalents 0.0363
_diffrn_reflns_av_sigmaI/netI 0.0446
_diffrn_reflns_limit_h_max 10
_diffrn_reflns_limit_h_min -12
_diffrn_reflns_limit_k_max 14
_diffrn_reflns_limit_k_min -13
_diffrn_reflns_limit_l_max 17
_diffrn_reflns_limit_l_min -17
_diffrn_reflns_number 8988
_diffrn_reflns_theta_full 26.49
_diffrn_reflns_theta_max 26.49
_diffrn_reflns_theta_min 2.02
_exptl_absorpt_coefficient_mu 5.441
_exptl_absorpt_correction_T_max 0.6122
_exptl_absorpt_correction_T_min 0.3433
_exptl_absorpt_correction_type 'empirical SADABS'
_exptl_crystal_colour colorless
_exptl_crystal_density_diffrn 1.877
_exptl_crystal_density_method 'not measured'
_exptl_crystal_description Block
_exptl_crystal_F_000 868
_exptl_crystal_size_max 0.25
_exptl_crystal_size_mid 0.20
_exptl_crystal_size_min 0.10
_refine_diff_density_max 0.971
_refine_diff_density_min -0.612
_refine_diff_density_rms 0.108
_refine_ls_extinction_method none
_refine_ls_goodness_of_fit_ref 1.075
_refine_ls_hydrogen_treatment constr
_refine_ls_matrix_type full
_refine_ls_number_parameters 187
_refine_ls_number_reflns 3200
_refine_ls_number_restraints 0
_refine_ls_restrained_S_all 1.075
_refine_ls_R_factor_all 0.0492
_refine_ls_R_factor_gt 0.0288
_refine_ls_shift/su_max 0.000
_refine_ls_shift/su_mean 0.000
_refine_ls_structure_factor_coef Fsqd
_refine_ls_weighting_details 'calc w=1/[\s^2^(Fo^2^)+(0.0227P)^2^+1.0923P] where P=(Fo^2^+2Fc^2^)/3'
_refine_ls_weighting_scheme calc
_refine_ls_wR_factor_gt 0.0578
_refine_ls_wR_factor_ref 0.0650
_reflns_number_gt 2395
_reflns_number_total 3200
_reflns_threshold_expression >2sigma(I)
_cod_data_source_file ic9021678_si_001_2.cif
_cod_data_source_block Complex2
_cod_depositor_comments
;
The following automatic conversions were performed:

'_symmetry_cell_setting' value 'Monoclinic' changed to 'monoclinic'
according to the built-in table from CIF Core dictionary named
'cif_core.dic' version 2.4.1 from
2010-06-29.

'_refine_ls_hydrogen_treatment' value 'Constr' changed
to 'constr' according to the built-in table from CIF Core dictionary
named 'cif_core.dic' version 2.4.1 from 2010-06-29.

Automatic conversion script
Id: cif_fix_values 1646 2011-03-28 12:23:43Z adriana 
;
_cod_original_formula_sum 'C12 H17 Cl Hg0.50 N O4 S2'
_cod_database_code 4314714

loop_
_symmetry_equiv_pos_as_xyz
'x, y, z'
'-x, y+1/2, -z+1/2'
'-x, -y, -z'
'x, -y-1/2, z-1/2'

loop_
_atom_site_label
_atom_site_type_symbol
_atom_site_fract_x
_atom_site_fract_y
_atom_site_fract_z
_atom_site_U_iso_or_equiv
_atom_site_adp_type
_atom_site_occupancy
_atom_site_symmetry_multiplicity
_atom_site_calc_flag
_atom_site_refinement_flags
_atom_site_disorder_assembly
_atom_site_disorder_group
Hg1 Hg 0.5000 0.5000 0.0000 0.02884(8) Uani 1 2 d S . .
O4 O 0.2407(4) 0.2469(3) -0.0132(3) 0.0662(13) Uani 1 1 d . . .
O1 O 0.3544(4) 0.0800(4) 0.0417(3) 0.0625(12) Uani 1 1 d . . .
O2 O 0.2873(5) 0.0984(5) -0.1238(3) 0.0793(15) Uani 1 1 d . . .
O3 O 0.1305(4) 0.0675(4) -0.0110(3) 0.0723(14) Uani 1 1 d . . .
Cl1 Cl 0.25188(11) 0.12077(10) -0.02777(8) 0.0295(2) Uani 1 1 d . . .
S2 S 0.59126(11) 0.59035(10) 0.19542(9) 0.0269(2) Uani 1 1 d . . .
S1 S 0.70138(12) 0.33420(11) -0.08711(9) 0.0324(3) Uani 1 1 d . . .
N1 N 0.4840(3) 0.3454(3) 0.0916(3) 0.0249(8) Uani 1 1 d . . .
H1 H 0.4108 0.3016 0.0629 0.030 Uiso 1 1 calc R . .
C1 C 0.8465(4) 0.4772(4) 0.0952(4) 0.0325(12) Uani 1 1 d . . .
H1B H 0.8078 0.5314 0.0482 0.039 Uiso 1 1 calc R . .
C9 C 0.8472(4) 0.5047(5) 0.1952(3) 0.0389(11) Uani 1 1 d . . .
C10 C 0.9128(5) 0.4281(6) 0.2619(4) 0.0608(18) Uani 1 1 d . . .
H10A H 0.9169 0.4456 0.3303 0.073 Uiso 1 1 calc R . .
C11 C 0.9723(7) 0.3268(8) 0.2300(5) 0.088(3) Uani 1 1 d . . .
H11A H 1.0192 0.2763 0.2761 0.106 Uiso 1 1 calc R . .
C12 C 0.9636(6) 0.2988(6) 0.1313(5) 0.067(2) Uani 1 1 d . . .
H12A H 1.0013 0.2272 0.1100 0.081 Uiso 1 1 calc R . .
C2 C 0.9001(4) 0.3743(5) 0.0629(4) 0.0400(13) Uani 1 1 d . . .
C3 C 0.8764(5) 0.3391(5) -0.0437(4) 0.0430(13) Uani 1 1 d . . .
H3B H 0.9160 0.2603 -0.0527 0.052 Uiso 1 1 calc R . .
H3C H 0.9226 0.3958 -0.0846 0.052 Uiso 1 1 calc R . .
C4 C 0.6331(5) 0.2238(4) -0.0091(4) 0.0383(12) Uani 1 1 d . . .
H4A H 0.5510 0.1923 -0.0438 0.046 Uiso 1 1 calc R . .
H4B H 0.6973 0.1578 -0.0013 0.046 Uiso 1 1 calc R . .
C5 C 0.5997(5) 0.2641(4) 0.0947(4) 0.0315(11) Uani 1 1 d . . .
H5A H 0.5804 0.1939 0.1344 0.038 Uiso 1 1 calc R . .
H5B H 0.6780 0.3044 0.1275 0.038 Uiso 1 1 calc R . .
C6 C 0.4472(4) 0.3801(4) 0.1918(3) 0.0269(10) Uani 1 1 d . . .
H6A H 0.4282 0.3075 0.2287 0.032 Uiso 1 1 calc R . .
H6B H 0.3642 0.4269 0.1846 0.032 Uiso 1 1 calc R . .
C7 C 0.5517(5) 0.4513(4) 0.2525(3) 0.0271(10) Uani 1 1 d . . .
H7A H 0.6337 0.4036 0.2625 0.032 Uiso 1 1 calc R . .
H7B H 0.5193 0.4673 0.3180 0.032 Uiso 1 1 calc R . .
C8 C 0.7685(4) 0.6067(4) 0.2283(4) 0.0346(11) Uani 1 1 d . . .
H8A H 0.8004 0.6799 0.1983 0.042 Uiso 1 1 calc R . .
H8B H 0.7834 0.6146 0.3007 0.042 Uiso 1 1 calc R . .

loop_
_atom_site_aniso_label
_atom_site_aniso_U_11
_atom_site_aniso_U_22
_atom_site_aniso_U_33
_atom_site_aniso_U_23
_atom_site_aniso_U_13
_atom_site_aniso_U_12
Hg1 0.03851(15) 0.02437(12) 0.02441(13) 0.00279(14) 0.00749(9) -0.00184(13)
O4 0.064(3) 0.032(2) 0.102(4) 0.001(2) -0.002(3) -0.002(2)
O1 0.066(3) 0.059(3) 0.058(3) 0.015(2) -0.016(2) 0.005(2)
O2 0.081(3) 0.123(4) 0.035(2) -0.013(3) 0.020(2) 0.004(3)
O3 0.056(3) 0.081(3) 0.083(3) -0.011(3) 0.025(2) -0.039(2)
Cl1 0.0301(6) 0.0302(6) 0.0287(6) 0.0011(5) 0.0051(5) -0.0056(5)
S2 0.0303(6) 0.0217(5) 0.0286(6) -0.0031(5) 0.0014(5) -0.0040(5)
S1 0.0295(6) 0.0368(7) 0.0319(6) -0.0047(5) 0.0084(5) 0.0018(5)
N1 0.027(2) 0.0181(18) 0.030(2) -0.0008(16) 0.0056(16) -0.0062(15)
C1 0.023(2) 0.039(3) 0.035(3) 0.004(2) 0.0006(19) -0.007(2)
C9 0.022(2) 0.059(3) 0.035(2) -0.002(3) 0.0003(18) -0.006(3)
C10 0.039(3) 0.109(5) 0.034(3) 0.004(3) -0.002(3) 0.027(3)
C11 0.071(5) 0.148(8) 0.047(4) 0.019(4) 0.010(4) 0.075(5)
C12 0.056(4) 0.088(5) 0.059(4) 0.004(4) 0.013(3) 0.043(4)
C2 0.019(2) 0.062(4) 0.040(3) 0.005(3) 0.004(2) 0.004(2)
C3 0.027(3) 0.060(4) 0.043(3) -0.001(3) 0.011(2) 0.002(2)
C4 0.046(3) 0.026(3) 0.045(3) -0.007(2) 0.020(2) -0.003(2)
C5 0.036(3) 0.019(2) 0.041(3) 0.003(2) 0.011(2) 0.0022(19)
C6 0.032(3) 0.024(2) 0.026(2) 0.0011(19) 0.0109(19) -0.0054(19)
C7 0.034(3) 0.027(2) 0.021(2) -0.0021(19) 0.008(2) -0.0004(19)
C8 0.030(3) 0.043(3) 0.031(3) -0.002(2) -0.001(2) -0.014(2)

loop_
_atom_type_symbol
_atom_type_description
_atom_type_scat_dispersion_real
_atom_type_scat_dispersion_imag
_atom_type_scat_source
C C 0.0033 0.0016 'International Tables Vol C Tables 4.2.6.8 and 6.1.1.4'
H H 0.0000 0.0000 'International Tables Vol C Tables 4.2.6.8 and 6.1.1.4'
N N 0.0061 0.0033 'International Tables Vol C Tables 4.2.6.8 and 6.1.1.4'
O O 0.0106 0.0060 'International Tables Vol C Tables 4.2.6.8 and 6.1.1.4'
S S 0.1246 0.1234 'International Tables Vol C Tables 4.2.6.8 and 6.1.1.4'
Cl Cl 0.1484 0.1585 'International Tables Vol C Tables 4.2.6.8 and 6.1.1.4'
Hg Hg -2.3894 9.2266 'International Tables Vol C Tables 4.2.6.8 and 6.1.1.4'

loop_
_geom_angle_atom_site_label_1
_geom_angle_atom_site_label_2
_geom_angle_atom_site_label_3
_geom_angle
_geom_angle_site_symmetry_1
_geom_angle_site_symmetry_3
_geom_angle_publ_flag
N1 Hg1 N1 180.00(19) . 3_665 ?
N1 Hg1 S2 102.06(10) . 3_665 ?
N1 Hg1 S2 77.94(10) 3_665 3_665 ?
N1 Hg1 S2 77.94(10) . . ?
N1 Hg1 S2 102.06(10) 3_665 . ?
S2 Hg1 S2 180.00(4) 3_665 . ?
O3 Cl1 O2 111.2(3) . . ?
O3 Cl1 O1 110.6(3) . . ?
O2 Cl1 O1 109.7(3) . . ?
O3 Cl1 O4 109.0(3) . . ?
O2 Cl1 O4 109.5(3) . . ?
O1 Cl1 O4 106.8(3) . . ?
C7 S2 C8 103.1(2) . . ?
C7 S2 Hg1 91.23(15) . . ?
C8 S2 Hg1 119.64(16) . . ?
C4 S1 C3 103.5(3) . . ?
C5 N1 C6 112.7(4) . . ?
C5 N1 Hg1 115.2(3) . . ?
C6 N1 Hg1 110.4(2) . . ?
C2 C1 C9 121.9(5) . . ?
C10 C9 C1 117.8(5) . . ?
C10 C9 C8 121.6(5) . . ?
C1 C9 C8 120.3(5) . . ?
C11 C10 C9 120.7(6) . . ?
C12 C11 C10 120.1(6) . . ?
C11 C12 C2 120.4(6) . . ?
C1 C2 C12 118.8(5) . . ?
C1 C2 C3 119.8(5) . . ?
C12 C2 C3 121.1(5) . . ?
C2 C3 S1 113.7(3) . . ?
C5 C4 S1 116.8(3) . . ?
N1 C5 C4 112.5(4) . . ?
N1 C6 C7 115.2(3) . . ?
C6 C7 S2 113.2(3) . . ?
C9 C8 S2 112.5(3) . . ?

loop_
_geom_bond_atom_site_label_1
_geom_bond_atom_site_label_2
_geom_bond_distance
_geom_bond_site_symmetry_2
_geom_bond_publ_flag
Hg1 N1 2.164(3) . ?
Hg1 N1 2.164(3) 3_665 ?
Hg1 S2 2.9358(11) 3_665 ?
Hg1 S2 2.9358(11) . ?
O4 Cl1 1.449(4) . ?
O1 Cl1 1.426(4) . ?
O2 Cl1 1.405(4) . ?
O3 Cl1 1.400(4) . ?
S2 C7 1.815(5) . ?
S2 C8 1.822(5) . ?
S1 C4 1.811(5) . ?
S1 C3 1.822(5) . ?
N1 C5 1.486(5) . ?
N1 C6 1.494(5) . ?
C1 C2 1.372(7) . ?
C1 C9 1.397(7) . ?
C9 C10 1.389(7) . ?
C9 C8 1.491(7) . ?
C10 C11 1.381(9) . ?
C11 C12 1.378(8) . ?
C12 C2 1.387(7) . ?
C2 C3 1.507(7) . ?
C4 C5 1.547(6) . ?
C6 C7 1.522(6) . ?
